data_9012590
loop_
_publ_author_name
'Ownby, P. D.'
'Yang, X.'
'Liu, J.'

_publ_section_title
;
 Calculated X-ray diffraction data for diamond polytypes
 Note: hexagonal, 4H structure
 Note: theoretically calculated structure values
;
_journal_name_full 'Journal of the American Ceramic Society'
_journal_page_first 1876
_journal_page_last 1883
_journal_paper_doi 10.1111/j.1151-2916.1992.tb07211.x
_journal_volume 75
_journal_year 1992
_chemical_formula_sum C
_chemical_name_common Carbon
_chemical_name_mineral Carbon
_space_group_IT_number 194
_symmetry_space_group_name_Hall '-P 6c 2c'
_symmetry_space_group_name_H-M 'P 63/m m c'
_cell_angle_alpha 90
_cell_angle_beta 90
_cell_angle_gamma 120
_cell_length_a 2.5221
_cell_length_b 2.5221
_cell_length_c 8.2371
_cell_formula_units_Z 8
_cell_volume 45.376
_database_code_amcsd 0014067
_exptl_crystal_density_diffrn 3.516
_cod_database_code 9012590

loop_
_space_group_symop_operation_xyz
x,y,z
-x,-x+y,1/2+z
x,x-y,1/2-z
-x+y,-x,1/2-z
x-y,x,1/2+z
-y,-x,z
y,x,-z
y,-x+y,-z
-y,x-y,z
x-y,-y,1/2+z
-x+y,y,1/2-z
x,y,1/2-z
-x,-y,1/2+z
x,x-y,z
-x,-x+y,-z
x-y,x,-z
-x+y,-x,z
y,x,1/2+z
-y,-x,1/2-z
-y,x-y,1/2-z
y,-x+y,1/2+z
-x+y,y,z
x-y,-y,-z
-x,-y,-z

loop_
_atom_site_label
_atom_site_fract_x
_atom_site_fract_y
_atom_site_fract_z
C1 0.00000 0.00000 0.09375
C2 0.33333 0.66667 0.15625

loop_
_cod_related_entry_id
_cod_related_entry_database
_cod_related_entry_code
1 AMCSD 0014067
